data_7012065
loop_
_publ_author_name
'Briand, Glen G.'
'Chivers, Tristram'
'Parvez, Masood'

_publ_section_title
;
 A novel route to chalcogenides of heavy pnicogens: synthesis and X-ray
 structure of {(THF)3Li2[PhAs(Se)(NBut)2]}
;
_journal_issue 20
_journal_name_full 'Journal of the Chemical Society, Dalton Transactions'
_journal_page_first 3785
_journal_paper_doi 10.1039/b207302a
_journal_year 2002
_chemical_compound_source 'synthesized by authors '
_chemical_formula_sum 'C26 H47 As Li2 N2 O3 Se'
_chemical_formula_weight 603.42
_chemical_melting_point ' ? '
_chemical_name_common ' ? '
_chemical_name_systematic ' ? '
_space_group_IT_number 11
_symmetry_cell_setting monoclinic
_symmetry_space_group_name_Hall '-P 2yb'
_symmetry_space_group_name_H-M 'P 1 21/m 1'
_atom_sites_solution_hydrogens geom
_atom_sites_solution_primary direct
_atom_sites_solution_secondary difmap
_cell_angle_alpha 90.00
_cell_angle_beta 102.933(2)
_cell_angle_gamma 90.00
_cell_formula_units_Z 2
_cell_length_a 9.8072(4)
_cell_length_b 15.1468(6)
_cell_length_c 10.8128(5)
_cell_measurement_reflns_used 9855
_cell_measurement_temperature 173(2)
_cell_measurement_theta_max 25.7
_cell_measurement_theta_min 1.0
_cell_volume 1565.47(12)
_computing_cell_refinement 'HKL DENZO (Otwinowski & Minor, 1997)'
_computing_data_collection 'COLLECT (Hooft, 1998)'
_computing_data_reduction 'SCALEPACK (Otwinowski & Minor, 1997)'
_computing_molecular_graphics 'TEXSAN (M. S. C., 1994)'
_computing_publication_material 'SHELXL-97 (Sheldrick, 1997)'
_computing_structure_refinement 'SHELXL-97 (Sheldrick, 1997)'
_computing_structure_solution 'SAPI91 (Fan, 1991)'
_diffrn_ambient_temperature 173(2)
_diffrn_measured_fraction_theta_full 0.994
_diffrn_measured_fraction_theta_max 0.994
_diffrn_measurement_device_type 'Nonius KappaCCD Diffractometer'
_diffrn_measurement_method ' \w & \f '
_diffrn_radiation_monochromator graphite
_diffrn_radiation_source 'fine-focus sealed tube'
_diffrn_radiation_type MoK\a
_diffrn_radiation_wavelength 0.71073
_diffrn_reflns_av_R_equivalents 0.0680
_diffrn_reflns_av_sigmaI/netI 0.0656
_diffrn_reflns_limit_h_max 11
_diffrn_reflns_limit_h_min -11
_diffrn_reflns_limit_k_max 18
_diffrn_reflns_limit_k_min -16
_diffrn_reflns_limit_l_max 13
_diffrn_reflns_limit_l_min -13
_diffrn_reflns_number 9855
_diffrn_reflns_theta_full 25.68
_diffrn_reflns_theta_max 25.68
_diffrn_reflns_theta_min 3.31
_diffrn_standards_decay_% '< 0.01'
_exptl_absorpt_coefficient_mu 2.274
_exptl_absorpt_correction_T_max 0.8045
_exptl_absorpt_correction_T_min 0.7720
_exptl_absorpt_correction_type multi-scan
_exptl_absorpt_process_details '(SORTAV: Blessing, 1997)'
_exptl_crystal_colour colourless
_exptl_crystal_density_diffrn 1.280
_exptl_crystal_density_meas ?
_exptl_crystal_density_method .
_exptl_crystal_description block
_exptl_crystal_F_000 628
_exptl_crystal_size_max 0.12
_exptl_crystal_size_mid 0.10
_exptl_crystal_size_min 0.10
_refine_diff_density_max 0.480
_refine_diff_density_min -0.661
_refine_diff_density_rms 0.081
_refine_ls_extinction_coef 0.009(2)
_refine_ls_extinction_expression Fc^*^=kFc[1+0.001xFc^2^\l^3^/sin(2\q)]^-1/4^
_refine_ls_extinction_method SHELXL
_refine_ls_goodness_of_fit_ref 0.988
_refine_ls_hydrogen_treatment constr
_refine_ls_matrix_type full
_refine_ls_number_parameters 230
_refine_ls_number_reflns 3077
_refine_ls_number_restraints 0
_refine_ls_restrained_S_all 0.988
_refine_ls_R_factor_all 0.0848
_refine_ls_R_factor_gt 0.0530
_refine_ls_shift/su_max 0.002
_refine_ls_shift/su_mean 0.000
_refine_ls_structure_factor_coef Fsqd
_refine_ls_weighting_details 'calc w=1/[\s^2^(Fo^2^)+(0.053P)^2^+3.80P] where P=(Fo^2^+2Fc^2^)/3'
_refine_ls_weighting_scheme calc
_refine_ls_wR_factor_gt 0.1197
_refine_ls_wR_factor_ref 0.1401
_reflns_number_gt 2280
_reflns_number_total 3077
_reflns_threshold_expression >2sigma(I)
_cod_data_source_file b207302a.txt
_cod_data_source_block Compound_2
_cod_depositor_comments
;
The following automatic conversions were performed:
'_symmetry_cell_setting' value 'Monoclinic' changed to 'monoclinic'
according to '/home/saulius/struct/CIF-dictionaries/cif_core.dic'
dictionary named 'cif_core.dic' version 2.4.1 from 2010-06-29.

Automatic conversion script
Id: cif_fix_enum 1527 2010-12-29 10:47:43Z saulius 
;
_cod_original_cell_volume 1565.47(11)
_cod_original_sg_symbol_H-M ' P 21/m '
_cod_database_code 7012065

loop_
_symmetry_equiv_pos_as_xyz
'x, y, z'
'-x, y+1/2, -z'
'-x, -y, -z'
'x, -y-1/2, z'

loop_
_atom_site_label
_atom_site_type_symbol
_atom_site_fract_x
_atom_site_fract_y
_atom_site_fract_z
_atom_site_U_iso_or_equiv
_atom_site_adp_type
_atom_site_occupancy
_atom_site_symmetry_multiplicity
_atom_site_calc_flag
_atom_site_refinement_flags
_atom_site_disorder_assembly
_atom_site_disorder_group
Se1 Se 0.48844(7) 0.2500 0.38870(7) 0.0528(3) Uani 1 2 d S . .
As1 As 0.25905(8) 0.21518(5) 0.31695(7) 0.0287(2) Uani 0.50 1 d P . .
Li1 Li -0.0191(11) 0.2500 0.2401(11) 0.052(3) Uani 1 2 d S . .
N1 N 0.1582(5) 0.2500 0.1736(4) 0.0418(12) Uani 1 2 d S . .
C1 C 0.2084(7) 0.2500 0.0534(6) 0.0545(18) Uani 1 2 d S . .
C2 C 0.2916(9) 0.1690(5) 0.0401(7) 0.120(3) Uani 1 1 d . A .
H2A H 0.2364 0.1163 0.0486 0.181 Uiso 1 1 calc R . .
H2B H 0.3780 0.1688 0.1063 0.181 Uiso 1 1 calc R . .
H2C H 0.3147 0.1690 -0.0435 0.181 Uiso 1 1 calc R . .
C3 C 0.0794(11) 0.2500 -0.0520(7) 0.146(6) Uani 1 2 d S A .
H3A H 0.0238 0.1971 -0.0456 0.219 Uiso 0.50 1 calc PR . .
H3B H 0.1065 0.2501 -0.1340 0.219 Uiso 1 2 calc SR . .
H3C H 0.0236 0.3028 -0.0454 0.219 Uiso 0.50 1 calc PR . .
N2 N 0.1311(5) 0.2500 0.3985(4) 0.0380(11) Uani 1 2 d S . .
C4 C 0.1467(8) 0.2500 0.5371(6) 0.0503(16) Uani 1 2 d S . .
C5 C 0.0000(9) 0.2500 0.5604(8) 0.083(3) Uani 1 2 d S A .
H5A H -0.0492 0.1965 0.5240 0.124 Uiso 0.50 1 calc PR . .
H5B H -0.0507 0.3021 0.5204 0.124 Uiso 0.50 1 calc PR . .
H5C H 0.0050 0.2514 0.6519 0.124 Uiso 1 2 calc SR . .
C6 C 0.2158(10) 0.1668(6) 0.5965(6) 0.130(4) Uani 1 1 d . A .
H6A H 0.3116 0.1638 0.5840 0.194 Uiso 1 1 calc R . .
H6B H 0.1627 0.1154 0.5567 0.194 Uiso 1 1 calc R . .
H6C H 0.2180 0.1670 0.6876 0.194 Uiso 1 1 calc R . .
O1 O -0.1506(16) 0.1514(9) 0.1934(18) 0.212(8) Uani 0.790(12) 1 d P . 1
C7 C -0.1842(15) 0.1111(10) 0.0791(13) 0.156(6) Uani 0.790(12) 1 d P . 1
H7A H -0.1193 0.0618 0.0746 0.188 Uiso 0.790(12) 1 calc PR . 1
H7B H -0.1815 0.1534 0.0098 0.188 Uiso 0.790(12) 1 calc PR . 1
C8 C -0.3234(10) 0.0793(7) 0.0710(16) 0.122(5) Uani 0.790(12) 1 d P . 1
H8A H -0.3474 0.0309 0.0085 0.146 Uiso 0.790(12) 1 calc PR . 1
H8B H -0.3934 0.1272 0.0490 0.146 Uiso 0.790(12) 1 calc PR . 1
C9 C -0.3116(10) 0.0454(7) 0.2109(14) 0.119(5) Uani 0.790(12) 1 d P . 1
H9A H -0.4031 0.0507 0.2345 0.143 Uiso 0.790(12) 1 calc PR . 1
H9B H -0.2832 -0.0175 0.2177 0.143 Uiso 0.790(12) 1 calc PR . 1
C10 C -0.2011(10) 0.1021(5) 0.3004(11) 0.077(3) Uani 0.790(12) 1 d P . 1
H10A H -0.2429 0.1422 0.3540 0.092 Uiso 0.790(12) 1 calc PR . 1
H10B H -0.1264 0.0661 0.3540 0.092 Uiso 0.790(12) 1 calc PR . 1
O1' O -0.0947(14) 0.1250(9) 0.2230(12) 0.012(3) Uiso 0.210(12) 1 d P . 2
C7' C -0.194(2) 0.1687(15) 0.207(2) 0.023(5) Uiso 0.210(12) 1 d P . 2
H7'1 H -0.1629 0.2310 0.2165 0.028 Uiso 0.210(12) 1 calc PR . 2
H7'2 H -0.2423 0.1559 0.2759 0.028 Uiso 0.210(12) 1 calc PR . 2
C8' C -0.296(3) 0.161(2) 0.088(3) 0.068(9) Uiso 0.210(12) 1 d P . 2
H8'1 H -0.2554 0.1626 0.0118 0.082 Uiso 0.210(12) 1 calc PR . 2
H8'2 H -0.3753 0.2031 0.0790 0.082 Uiso 0.210(12) 1 calc PR . 2
C9' C -0.332(5) 0.055(3) 0.135(4) 0.071(11) Uiso 0.210(12) 1 d P . 2
H9'1 H -0.4318 0.0411 0.1320 0.086 Uiso 0.210(12) 1 calc PR . 2
H9'2 H -0.2798 0.0059 0.1079 0.086 Uiso 0.210(12) 1 calc PR . 2
C10' C -0.261(4) 0.105(3) 0.241(3) 0.072(11) Uiso 0.210(12) 1 d P . 2
H10C H -0.2584 0.0724 0.3203 0.086 Uiso 0.210(12) 1 calc PR . 2
H10D H -0.3107 0.1618 0.2447 0.086 Uiso 0.210(12) 1 calc PR . 2
C11 C 0.2535(5) 0.0843(3) 0.3084(5) 0.0363(18) Uani 0.50 1 d PG A 1
C12 C 0.3741(4) 0.0349(5) 0.3527(7) 0.059(3) Uani 0.50 1 d PG A 1
H12 H 0.4596 0.0638 0.3894 0.071 Uiso 0.50 1 calc PR A 1
C13 C 0.3696(9) -0.0566(5) 0.3433(10) 0.093(11) Uani 0.50 1 d PG A 1
H13 H 0.4520 -0.0903 0.3736 0.112 Uiso 0.50 1 calc PR A 1
C14 C 0.2445(11) -0.0988(3) 0.2896(12) 0.102(11) Uani 0.50 1 d PG A 1
H14 H 0.2413 -0.1613 0.2832 0.122 Uiso 0.50 1 calc PR A 1
C15 C 0.1239(8) -0.0495(4) 0.2453(10) 0.074(10) Uani 0.50 1 d PG A 1
H15 H 0.0384 -0.0783 0.2087 0.089 Uiso 0.50 1 calc PR A 1
C16 C 0.1284(4) 0.0421(4) 0.2547(6) 0.055(3) Uani 0.50 1 d PG A 1
H16 H 0.0460 0.0758 0.2244 0.066 Uiso 0.50 1 calc PR A 1
Li2 Li 0.1155(7) 0.1341(4) 0.2824(9) 0.046(3) Uani 0.50 1 d PG . 2
O2 O 0.1832(5) 0.0173(3) 0.3172(5) 0.0549(19) Uani 0.50 1 d PG . 2
C17 C 0.3263(7) 0.0035(4) 0.3858(6) 0.061(3) Uani 0.50 1 d PG . 2
H17A H 0.3850 0.0558 0.3797 0.073 Uiso 0.50 1 calc PR A 2
H17B H 0.3310 -0.0096 0.4764 0.073 Uiso 0.50 1 calc PR A 2
C18 C 0.3691(19) -0.0707(15) 0.323(3) 0.094(9) Uani 0.50 1 d P . 2
H18A H 0.4461 -0.1031 0.3797 0.113 Uiso 0.50 1 calc PR . 2
H18B H 0.4003 -0.0523 0.2458 0.113 Uiso 0.50 1 calc PR . 2
C19 C 0.2410(14) -0.1256(15) 0.2897(18) 0.075(5) Uani 0.50 1 d P . 2
H19A H 0.2306 -0.1631 0.3619 0.090 Uiso 0.50 1 calc PR . 2
H19B H 0.2418 -0.1636 0.2153 0.090 Uiso 0.50 1 calc PR . 2
C20 C 0.1264(13) -0.0572(10) 0.259(2) 0.076(9) Uani 0.50 1 d P . 2
H20A H 0.0964 -0.0482 0.1664 0.091 Uiso 0.50 1 calc PR . 2
H20B H 0.0443 -0.0756 0.2921 0.091 Uiso 0.50 1 calc PR . 2

loop_
_atom_site_aniso_label
_atom_site_aniso_U_11
_atom_site_aniso_U_22
_atom_site_aniso_U_33
_atom_site_aniso_U_23
_atom_site_aniso_U_13
_atom_site_aniso_U_12
Se1 0.0334(4) 0.0502(5) 0.0679(5) 0.000 -0.0032(3) 0.000
As1 0.0313(4) 0.0260(3) 0.0285(4) 0.0012(3) 0.0061(3) 0.0016(3)
Li1 0.034(5) 0.067(7) 0.058(7) 0.000 0.013(5) 0.000
N1 0.031(3) 0.067(3) 0.028(2) 0.000 0.007(2) 0.000
C1 0.051(4) 0.086(5) 0.028(3) 0.000 0.013(3) 0.000
C2 0.175(8) 0.130(7) 0.083(5) 0.002(4) 0.086(5) 0.058(6)
C3 0.091(7) 0.32(2) 0.025(4) 0.000 0.006(4) 0.000
N2 0.045(3) 0.040(3) 0.029(2) 0.000 0.010(2) 0.000
C4 0.066(4) 0.057(4) 0.031(3) 0.000 0.017(3) 0.000
C5 0.096(7) 0.113(7) 0.055(5) 0.000 0.050(5) 0.000
C6 0.187(8) 0.158(8) 0.057(4) 0.058(4) 0.055(5) 0.102(7)
O1 0.262(19) 0.157(12) 0.266(17) -0.083(10) 0.164(14) -0.136(12)
C7 0.175(13) 0.151(11) 0.160(11) -0.095(9) 0.072(9) -0.112(10)
C8 0.071(6) 0.080(7) 0.207(14) 0.042(8) 0.017(8) -0.018(5)
C9 0.068(6) 0.079(7) 0.201(14) 0.053(8) 0.006(7) -0.044(5)
C10 0.073(6) 0.055(5) 0.115(8) 0.003(5) 0.050(6) -0.012(4)
C11 0.042(5) 0.033(4) 0.035(4) 0.004(3) 0.011(4) 0.006(4)
C12 0.050(7) 0.048(7) 0.075(8) 0.008(5) 0.004(6) 0.013(5)
C13 0.082(19) 0.050(14) 0.13(2) 0.030(12) -0.020(14) 0.009(11)
C14 0.13(2) 0.039(10) 0.137(18) 0.044(9) 0.027(14) -0.012(10)
C15 0.10(2) 0.048(14) 0.077(13) -0.019(10) 0.016(12) -0.025(11)
C16 0.042(6) 0.038(5) 0.081(8) -0.005(5) 0.008(5) -0.002(4)
Li2 0.059(9) 0.021(6) 0.058(9) -0.005(6) 0.012(7) -0.004(6)
O2 0.043(4) 0.033(4) 0.082(5) -0.007(3) -0.002(4) 0.002(3)
C17 0.055(7) 0.046(7) 0.071(8) -0.005(6) -0.009(6) 0.004(6)
C18 0.065(17) 0.046(9) 0.15(2) 0.022(11) -0.009(13) -0.011(9)
C19 0.053(9) 0.062(9) 0.099(13) 0.035(7) -0.004(7) -0.020(6)
C20 0.033(10) 0.039(11) 0.15(2) 0.013(12) 0.015(11) -0.003(8)

loop_
_atom_type_symbol
_atom_type_description
_atom_type_scat_dispersion_real
_atom_type_scat_dispersion_imag
_atom_type_scat_source
C C 0.0033 0.0016 'International Tables Vol C Tables 4.2.6.8 and 6.1.1.4'
H H 0.0000 0.0000 'International Tables Vol C Tables 4.2.6.8 and 6.1.1.4'
As As 0.0499 2.0058 'International Tables Vol C Tables 4.2.6.8 and 6.1.1.4'
N N 0.0061 0.0033 'International Tables Vol C Tables 4.2.6.8 and 6.1.1.4'
O O 0.0106 0.0060 'International Tables Vol C Tables 4.2.6.8 and 6.1.1.4'
Se Se -0.0929 2.2259 'International Tables Vol C Tables 4.2.6.8 and 6.1.1.4'
Li Li -0.0003 0.0001 'International Tables Vol C Tables 4.2.6.8 and 6.1.1.4'

loop_
_geom_angle_atom_site_label_1
_geom_angle_atom_site_label_2
_geom_angle_atom_site_label_3
_geom_angle
_geom_angle_site_symmetry_1
_geom_angle_site_symmetry_3
_geom_angle_publ_flag
As1 Se1 As1 26.85(4) . 4_565 ?
As1 As1 N1 72.18(5) 4_565 . ?
As1 As1 N2 72.65(5) 4_565 . ?
N1 As1 N2 91.6(2) . . ?
As1 As1 Li2 131.81(13) 4_565 . ?
N1 As1 Li2 76.3(3) . . ?
N2 As1 Li2 72.8(3) . . ?
As1 As1 C11 177.22(16) 4_565 . ?
N1 As1 C11 105.04(16) . . ?
N2 As1 C11 107.84(16) . . ?
Li2 As1 C11 46.61(10) . . ?
As1 As1 Se1 76.573(18) 4_565 . ?
N1 As1 Se1 124.13(14) . . ?
N2 As1 Se1 121.31(14) . . ?
Li2 As1 Se1 151.33(14) . . ?
C11 As1 Se1 105.21(13) . . ?
As1 As1 Li2 31.0(3) 4_565 4_565 ?
N1 As1 Li2 55.5(6) . 4_565 ?
N2 As1 Li2 53.3(6) . 4_565 ?
Li2 As1 Li2 100.8(4) . 4_565 ?
C11 As1 Li2 147.3(4) . 4_565 ?
Se1 As1 Li2 107.5(3) . 4_565 ?
As1 As1 Li1 78.82(5) 4_565 . ?
N1 As1 Li1 48.1(3) . . ?
N2 As1 Li1 47.1(3) . . ?
Li2 As1 Li1 53.04(13) . . ?
C11 As1 Li1 99.47(14) . . ?
Se1 As1 Li1 155.28(6) . . ?
Li2 As1 Li1 47.8(3) 4_565 . ?
C7' Li1 O1 86.4(8) 4_565 . ?
C7' Li1 O1 15.2(8) 4_565 4_565 ?
O1 Li1 O1 99.0(12) . 4_565 ?
C7' Li1 N2 124.9(7) 4_565 . ?
O1 Li1 N2 122.5(7) . . ?
O1 Li1 N2 122.5(7) 4_565 . ?
C7' Li1 O1' 105.5(7) 4_565 . ?
O1 Li1 O1' 20.0(6) . . ?
O1 Li1 O1' 118.8(8) 4_565 . ?
N2 Li1 O1' 105.3(5) . . ?
C7' Li1 O1' 32.7(8) 4_565 4_565 ?
O1 Li1 O1' 118.8(8) . 4_565 ?
O1 Li1 O1' 20.0(6) 4_565 4_565 ?
N2 Li1 O1' 105.3(5) . 4_565 ?
O1' Li1 O1' 138.2(9) . 4_565 ?
C7' Li1 N1 132.8(8) 4_565 . ?
O1 Li1 N1 118.4(5) . . ?
O1 Li1 N1 118.4(5) 4_565 . ?
N2 Li1 N1 77.1(4) . . ?
O1' Li1 N1 107.1(5) . . ?
O1' Li1 N1 107.1(5) 4_565 . ?
C7' Li1 Li2 89.8(8) 4_565 4_565 ?
O1 Li1 Li2 175.7(9) . 4_565 ?
O1 Li1 Li2 76.9(7) 4_565 4_565 ?
N2 Li1 Li2 61.6(7) . 4_565 ?
O1' Li1 Li2 164.2(8) . 4_565 ?
O1' Li1 Li2 57.3(6) 4_565 4_565 ?
N1 Li1 Li2 63.1(7) . 4_565 ?
C7' Li1 Li2 162.0(8) 4_565 . ?
O1 Li1 Li2 76.9(5) . . ?
O1 Li1 Li2 175.7(8) 4_565 . ?
N2 Li1 Li2 61.6(3) . . ?
O1' Li1 Li2 57.3(4) . . ?
O1' Li1 Li2 164.2(6) 4_565 . ?
N1 Li1 Li2 63.1(4) . . ?
Li2 Li1 Li2 107.1(8) 4_565 . ?
C7' Li1 As1 132.1(6) 4_565 4_565 ?
O1 Li1 As1 141.4(6) . 4_565 ?
O1 Li1 As1 119.1(5) 4_565 4_565 ?
N2 Li1 As1 40.5(2) . 4_565 ?
O1' Li1 As1 122.0(5) . 4_565 ?
O1' Li1 As1 99.7(4) 4_565 4_565 ?
N1 Li1 As1 39.3(2) . 4_565 ?
Li2 Li1 As1 42.4(5) 4_565 4_565 ?
Li2 Li1 As1 64.8(3) . 4_565 ?
C7' Li1 As1 154.3(6) 4_565 . ?
O1 Li1 As1 119.1(5) . . ?
O1 Li1 As1 141.4(6) 4_565 . ?
N2 Li1 As1 40.5(2) . . ?
O1' Li1 As1 99.7(4) . . ?
O1' Li1 As1 122.0(5) 4_565 . ?
N1 Li1 As1 39.3(2) . . ?
Li2 Li1 As1 64.8(6) 4_565 . ?
Li2 Li1 As1 42.4(3) . . ?
As1 Li1 As1 22.36(9) 4_565 . ?
C1 N1 As1 123.3(4) . 4_565 ?
C1 N1 As1 123.3(4) . . ?
As1 N1 As1 35.63(10) 4_565 . ?
C1 N1 Li1 142.0(5) . . ?
As1 N1 Li1 92.7(4) 4_565 . ?
As1 N1 Li1 92.7(4) . . ?
C1 N1 Li2 127.2(6) . 4_565 ?
As1 N1 Li2 54.3(6) 4_565 4_565 ?
As1 N1 Li2 84.4(6) . 4_565 ?
Li1 N1 Li2 62.0(6) . 4_565 ?
C1 N1 Li2 127.2(2) . . ?
As1 N1 Li2 84.4(3) 4_565 . ?
As1 N1 Li2 54.3(2) . . ?
Li1 N1 Li2 62.0(2) . . ?
Li2 N1 Li2 105.6(8) 4_565 . ?
N1 C1 C2 112.2(4) . 4_565 ?
N1 C1 C2 112.2(4) . . ?
C2 C1 C2 109.9(8) 4_565 . ?
N1 C1 C3 106.0(6) . . ?
C2 C1 C3 108.1(5) 4_565 . ?
C2 C1 C3 108.1(5) . . ?
C4 N2 As1 125.7(4) . 4_565 ?
C4 N2 As1 125.7(4) . . ?
As1 N2 As1 34.71(10) 4_565 . ?
C4 N2 Li1 139.8(5) . . ?
As1 N2 Li1 92.4(4) 4_565 . ?
As1 N2 Li1 92.4(4) . . ?
C4 N2 Li2 125.0(3) . . ?
As1 N2 Li2 85.3(3) 4_565 . ?
As1 N2 Li2 55.2(2) . . ?
Li1 N2 Li2 63.6(2) . . ?
C4 N2 Li2 125.0(6) . 4_565 ?
As1 N2 Li2 55.2(7) 4_565 4_565 ?
As1 N2 Li2 85.3(7) . 4_565 ?
Li1 N2 Li2 63.6(5) . 4_565 ?
Li2 N2 Li2 110.0(9) . 4_565 ?
N2 C4 C6 111.7(4) . 4_565 ?
N2 C4 C6 111.7(4) . . ?
C6 C4 C6 113.7(9) 4_565 . ?
N2 C4 C5 106.4(6) . . ?
C6 C4 C5 106.4(5) 4_565 . ?
C6 C4 C5 106.4(5) . . ?
C7 O1 C10 114.3(10) . . ?
C7 O1 Li1 126.2(10) . . ?
C10 O1 Li1 118.4(12) . . ?
O1 C7 C8 103.9(11) . . ?
C7 C8 C9 100.8(10) . . ?
C10 C9 C8 108.1(7) . . ?
O1 C10 C9 95.6(10) . . ?
C7' O1' C10' 47.7(19) . . ?
C7' O1' Li1 76.0(14) . . ?
C10' O1' Li1 119.4(17) . . ?
C7' O1' Li2 140.6(16) . . ?
C10' O1' Li2 155.0(14) . . ?
Li1 O1' Li2 65.3(5) . . ?
O1' C7' C8' 119(2) . . ?
C7' C8' C9' 87(2) . . ?
C10' C9' C8' 69(3) . . ?
C9' C10' O1' 108(3) . . ?
C12 C11 C16 120.0 . . ?
C12 C11 As1 120.6(3) . . ?
C16 C11 As1 119.4(3) . . ?
C11 C12 C13 120.0 . . ?
C14 C13 C12 120.0 . . ?
C15 C14 C13 120.0 . . ?
C14 C15 C16 120.0 . . ?
C15 C16 C11 120.0 . . ?
As1 Li2 O2 111.3(3) . . ?
As1 Li2 O1' 142.0(5) . . ?
O2 Li2 O1' 106.6(5) . . ?
As1 Li2 N2 52.0(2) . . ?
O2 Li2 N2 132.2(5) . . ?
O1' Li2 N2 100.1(5) . . ?
As1 Li2 Li1 84.6(3) . . ?
O2 Li2 Li1 163.7(5) . . ?
O1' Li2 Li1 57.5(5) . . ?
N2 Li2 Li1 54.9(3) . . ?
As1 Li2 N1 49.4(2) . . ?
O2 Li2 N1 138.5(5) . . ?
O1' Li2 N1 100.8(5) . . ?
N2 Li2 N1 70.3(2) . . ?
Li1 Li2 N1 55.0(3) . . ?
As1 Li2 As1 17.17(6) . 4_565 ?
O2 Li2 As1 128.4(3) . 4_565 ?
O1' Li2 As1 124.9(4) . 4_565 ?
N2 Li2 As1 41.41(17) . 4_565 ?
Li1 Li2 As1 67.4(3) . 4_565 ?
N1 Li2 As1 40.10(16) . 4_565 ?
As1 Li2 Li2 48.2(3) . 4_565 ?
O2 Li2 Li2 158.8 . 4_565 ?
O1' Li2 Li2 93.9(5) . 4_565 ?
N2 Li2 Li2 35.0(5) . 4_565 ?
Li1 Li2 Li2 36.5(5) . 4_565 ?
N1 Li2 Li2 37.2(5) . 4_565 ?
As1 Li2 Li2 31.0(3) 4_565 4_565 ?
C20 O2 C17 111.6(8) . . ?
C20 O2 Li2 126.7(10) . . ?
C17 O2 Li2 119.5 . . ?
C18 C17 O2 103.0(10) . . ?
C17 C18 C19 103.5(17) . . ?
C18 C19 C20 102.5(16) . . ?
O2 C20 C19 105.3(12) . . ?

loop_
_geom_bond_atom_site_label_1
_geom_bond_atom_site_label_2
_geom_bond_distance
_geom_bond_site_symmetry_2
_geom_bond_publ_flag
Se1 As1 2.2716(10) . ?
Se1 As1 2.2716(10) 4_565 ?
As1 As1 1.0549(14) 4_565 ?
As1 N1 1.724(4) . ?
As1 N2 1.768(5) . ?
As1 Li2 1.842(8) . ?
As1 C11 1.985(4) . ?
As1 Li2 2.664(14) 4_565 ?
As1 Li1 2.720(10) . ?
Li1 C7' 2.08(2) 4_565 ?
Li1 O1 1.964(13) . ?
Li1 O1 1.964(13) 4_565 ?
Li1 N2 1.993(12) . ?
Li1 O1' 2.026(15) . ?
Li1 O1' 2.026(15) 4_565 ?
Li1 N1 2.025(11) . ?
Li1 Li2 2.183(12) 4_565 ?
Li1 Li2 2.183(7) . ?
Li1 As1 2.720(10) 4_565 ?
N1 C1 1.489(8) . ?
N1 As1 1.724(4) 4_565 ?
N1 Li2 2.205(19) 4_565 ?
N1 Li2 2.205(9) . ?
C1 C2 1.498(8) 4_565 ?
C1 C2 1.498(8) . ?
C1 C3 1.502(11) . ?
N2 C4 1.472(7) . ?
N2 As1 1.768(5) 4_565 ?
N2 Li2 2.144(7) . ?
N2 Li2 2.144(17) 4_565 ?
C4 C6 1.505(7) 4_565 ?
C4 C6 1.505(7) . ?
C4 C5 1.515(10) . ?
O1 C7 1.352(16) . ?
O1 C10 1.549(17) . ?
C7 C8 1.432(14) . ?
C8 C9 1.577(18) . ?
C9 C10 1.542(14) . ?
O1' C7' 1.16(3) . ?
O1' C10' 1.71(4) . ?
O1' Li2 2.022(14) . ?
C7' C8' 1.45(4) . ?
C8' C9' 1.75(5) . ?
C9' C10' 1.42(6) . ?
C11 C12 1.3900 . ?
C11 C16 1.3900 . ?
C12 C13 1.3900 . ?
C13 C14 1.3900 . ?
C14 C15 1.3900 . ?
C15 C16 1.3900 . ?
Li2 O2 1.8969 . ?
Li2 As1 2.664(7) 4_565 ?
Li2 Li2 3.511(11) 4_565 ?
O2 C20 1.349(15) . ?
O2 C17 1.4489 . ?
C17 C18 1.42(3) . ?
C18 C19 1.48(2) . ?
C19 C20 1.51(2) . ?

loop_
_geom_torsion_atom_site_label_1
_geom_torsion_atom_site_label_2
_geom_torsion_atom_site_label_3
_geom_torsion_atom_site_label_4
_geom_torsion
_geom_torsion_site_symmetry_1
_geom_torsion_site_symmetry_2
_geom_torsion_site_symmetry_3
_geom_torsion_site_symmetry_4
_geom_torsion_publ_flag
As1 Se1 As1 N1 57.19(11) 4_565 . . . ?
As1 Se1 As1 N2 -59.72(10) 4_565 . . . ?
As1 Se1 As1 Li2 -172.8(7) 4_565 . . . ?
As1 Se1 As1 C11 177.80(17) 4_565 . . . ?
As1 Se1 As1 Li2 -2.5(7) 4_565 . . 4_565 ?
As1 Se1 As1 Li1 -5.5(6) 4_565 . . . ?
As1 As1 Li1 C7' -10.3(18) 4_565 . . 4_565 ?
N1 As1 Li1 C7' -86.3(18) . . . 4_565 ?
N2 As1 Li1 C7' 66.3(18) . . . 4_565 ?
Li2 As1 Li1 C7' 168(2) . . . 4_565 ?
C11 As1 Li1 C7' 171.9(18) . . . 4_565 ?
Se1 As1 Li1 C7' -5(2) . . . 4_565 ?
Li2 As1 Li1 C7' -8.7(19) 4_565 . . 4_565 ?
As1 As1 Li1 O1 176.3(8) 4_565 . . . ?
N1 As1 Li1 O1 100.2(8) . . . . ?
N2 As1 Li1 O1 -107.1(8) . . . . ?
Li2 As1 Li1 O1 -5.9(8) . . . . ?
C11 As1 Li1 O1 -1.5(8) . . . . ?
Se1 As1 Li1 O1 -178.3(6) . . . . ?
Li2 As1 Li1 O1 177.8(13) 4_565 . . . ?
As1 As1 Li1 O1 5.3(11) 4_565 . . 4_565 ?
N1 As1 Li1 O1 -70.8(11) . . . 4_565 ?
N2 As1 Li1 O1 81.9(11) . . . 4_565 ?
Li2 As1 Li1 O1 -176.9(14) . . . 4_565 ?
C11 As1 Li1 O1 -172.5(11) . . . 4_565 ?
Se1 As1 Li1 O1 10.7(16) . . . 4_565 ?
Li2 As1 Li1 O1 6.8(13) 4_565 . . 4_565 ?
As1 As1 Li1 N2 -76.62(8) 4_565 . . . ?
N1 As1 Li1 N2 -152.64(12) . . . . ?
Li2 As1 Li1 N2 101.2(5) . . . . ?
C11 As1 Li1 N2 105.61(19) . . . . ?
Se1 As1 Li1 N2 -71.2(6) . . . . ?
Li2 As1 Li1 N2 -75.0(9) 4_565 . . . ?
As1 As1 Li1 O1' -178.8(6) 4_565 . . . ?
N1 As1 Li1 O1' 105.2(6) . . . . ?
N2 As1 Li1 O1' -102.2(6) . . . . ?
Li2 As1 Li1 O1' -1.0(6) . . . . ?
C11 As1 Li1 O1' 3.4(6) . . . . ?
Se1 As1 Li1 O1' -173.4(4) . . . . ?
Li2 As1 Li1 O1' -177.2(11) 4_565 . . . ?
As1 As1 Li1 O1' -1.4(7) 4_565 . . 4_565 ?
N1 As1 Li1 O1' -77.4(7) . . . 4_565 ?
N2 As1 Li1 O1' 75.3(7) . . . 4_565 ?
Li2 As1 Li1 O1' 176.5(9) . . . 4_565 ?
C11 As1 Li1 O1' -179.1(7) . . . 4_565 ?
Se1 As1 Li1 O1' 4.1(12) . . . 4_565 ?
Li2 As1 Li1 O1' 0.2(10) 4_565 . . 4_565 ?
As1 As1 Li1 N1 76.02(8) 4_565 . . . ?
N2 As1 Li1 N1 152.64(12) . . . . ?
Li2 As1 Li1 N1 -106.1(5) . . . . ?
C11 As1 Li1 N1 -101.76(19) . . . . ?
Se1 As1 Li1 N1 81.5(6) . . . . ?
Li2 As1 Li1 N1 77.6(9) 4_565 . . . ?
As1 As1 Li1 Li2 -1.6(9) 4_565 . . 4_565 ?
N1 As1 Li1 Li2 -77.6(9) . . . 4_565 ?
N2 As1 Li1 Li2 75.0(9) . . . 4_565 ?
Li2 As1 Li1 Li2 176.3(13) . . . 4_565 ?
C11 As1 Li1 Li2 -179.4(10) . . . 4_565 ?
Se1 As1 Li1 Li2 3.9(11) . . . 4_565 ?
As1 As1 Li1 Li2 -177.9(4) 4_565 . . . ?
N1 As1 Li1 Li2 106.1(5) . . . . ?
N2 As1 Li1 Li2 -101.2(5) . . . . ?
C11 As1 Li1 Li2 4.4(4) . . . . ?
Se1 As1 Li1 Li2 -172.4(5) . . . . ?
Li2 As1 Li1 Li2 -176.3(13) 4_565 . . . ?
N1 As1 Li1 As1 -76.02(8) . . . 4_565 ?
N2 As1 Li1 As1 76.62(8) . . . 4_565 ?
Li2 As1 Li1 As1 177.9(4) . . . 4_565 ?
C11 As1 Li1 As1 -177.77(17) . . . 4_565 ?
Se1 As1 Li1 As1 5.5(6) . . . 4_565 ?
Li2 As1 Li1 As1 1.6(9) 4_565 . . 4_565 ?
As1 As1 N1 C1 102.20(19) 4_565 . . . ?
N2 As1 N1 C1 173.38(18) . . . . ?
Li2 As1 N1 C1 -114.7(3) . . . . ?
C11 As1 N1 C1 -77.7(2) . . . . ?
Se1 As1 N1 C1 43.03(18) . . . . ?
Li2 As1 N1 C1 131.6(6) 4_565 . . . ?
Li1 As1 N1 C1 -166.9(2) . . . . ?
N2 As1 N1 As1 71.18(9) . . . 4_565 ?
Li2 As1 N1 As1 143.1(2) . . . 4_565 ?
C11 As1 N1 As1 -179.86(15) . . . 4_565 ?
Se1 As1 N1 As1 -59.17(11) . . . 4_565 ?
Li2 As1 N1 As1 29.4(5) 4_565 . . 4_565 ?
Li1 As1 N1 As1 90.86(12) . . . 4_565 ?
As1 As1 N1 Li1 -90.86(12) 4_565 . . . ?
N2 As1 N1 Li1 -19.68(13) . . . . ?
Li2 As1 N1 Li1 52.2(3) . . . . ?
C11 As1 N1 Li1 89.29(19) . . . . ?
Se1 As1 N1 Li1 -150.03(12) . . . . ?
Li2 As1 N1 Li1 -61.5(6) 4_565 . . . ?
As1 As1 N1 Li2 -29.4(5) 4_565 . . 4_565 ?
N2 As1 N1 Li2 41.8(6) . . . 4_565 ?
Li2 As1 N1 Li2 113.7(7) . . . 4_565 ?
C11 As1 N1 Li2 150.8(7) . . . 4_565 ?
Se1 As1 N1 Li2 -88.5(6) . . . 4_565 ?
Li1 As1 N1 Li2 61.5(6) . . . 4_565 ?
As1 As1 N1 Li2 -143.1(2) 4_565 . . . ?
N2 As1 N1 Li2 -71.9(2) . . . . ?
C11 As1 N1 Li2 37.09(18) . . . . ?
Se1 As1 N1 Li2 157.8(2) . . . . ?
Li2 As1 N1 Li2 -113.7(7) 4_565 . . . ?
Li1 As1 N1 Li2 -52.2(3) . . . . ?
C7' Li1 N1 C1 -54.0(10) 4_565 . . . ?
O1 Li1 N1 C1 59.8(8) . . . . ?
O1 Li1 N1 C1 -59.8(8) 4_565 . . . ?
N2 Li1 N1 C1 180.000(1) . . . . ?
O1' Li1 N1 C1 77.8(5) . . . . ?
O1' Li1 N1 C1 -77.8(5) 4_565 . . . ?
Li2 Li1 N1 C1 -115.6(7) 4_565 . . . ?
Li2 Li1 N1 C1 115.6(3) . . . . ?
As1 Li1 N1 C1 -162.16(5) 4_565 . . . ?
As1 Li1 N1 C1 162.16(5) . . . . ?
C7' Li1 N1 As1 108.1(10) 4_565 . . 4_565 ?
O1 Li1 N1 As1 -138.0(8) . . . 4_565 ?
O1 Li1 N1 As1 102.4(8) 4_565 . . 4_565 ?
N2 Li1 N1 As1 -17.84(5) . . . 4_565 ?
O1' Li1 N1 As1 -120.1(5) . . . 4_565 ?
O1' Li1 N1 As1 84.4(6) 4_565 . . 4_565 ?
Li2 Li1 N1 As1 46.6(7) 4_565 . . 4_565 ?
Li2 Li1 N1 As1 -82.3(3) . . . 4_565 ?
As1 Li1 N1 As1 -35.67(11) . . . 4_565 ?
C7' Li1 N1 As1 143.8(10) 4_565 . . . ?
O1 Li1 N1 As1 -102.4(8) . . . . ?
O1 Li1 N1 As1 138.0(8) 4_565 . . . ?
N2 Li1 N1 As1 17.84(5) . . . . ?
O1' Li1 N1 As1 -84.4(6) . . . . ?
O1' Li1 N1 As1 120.1(5) 4_565 . . . ?
Li2 Li1 N1 As1 82.3(7) 4_565 . . . ?
Li2 Li1 N1 As1 -46.6(3) . . . . ?
As1 Li1 N1 As1 35.67(11) 4_565 . . . ?
C7' Li1 N1 Li2 61.5(11) 4_565 . . 4_565 ?
O1 Li1 N1 Li2 175.4(12) . . . 4_565 ?
O1 Li1 N1 Li2 55.8(10) 4_565 . . 4_565 ?
N2 Li1 N1 Li2 -64.4(7) . . . 4_565 ?
O1' Li1 N1 Li2 -166.7(10) . . . 4_565 ?
O1' Li1 N1 Li2 37.8(8) 4_565 . . 4_565 ?
Li2 Li1 N1 Li2 -128.9(10) . . . 4_565 ?
As1 Li1 N1 Li2 -46.6(7) 4_565 . . 4_565 ?
As1 Li1 N1 Li2 -82.3(7) . . . 4_565 ?
C7' Li1 N1 Li2 -169.6(11) 4_565 . . . ?
O1 Li1 N1 Li2 -55.8(8) . . . . ?
O1 Li1 N1 Li2 -175.4(10) 4_565 . . . ?
N2 Li1 N1 Li2 64.4(3) . . . . ?
O1' Li1 N1 Li2 -37.8(5) . . . . ?
O1' Li1 N1 Li2 166.7(7) 4_565 . . . ?
Li2 Li1 N1 Li2 128.9(10) 4_565 . . . ?
As1 Li1 N1 Li2 82.3(3) 4_565 . . . ?
As1 Li1 N1 Li2 46.6(3) . . . . ?
As1 N1 C1 C2 -40.7(6) 4_565 . . 4_565 ?
As1 N1 C1 C2 -83.6(5) . . . 4_565 ?
Li1 N1 C1 C2 117.8(6) . . . 4_565 ?
Li2 N1 C1 C2 27.1(10) 4_565 . . 4_565 ?
Li2 N1 C1 C2 -151.4(5) . . . 4_565 ?
As1 N1 C1 C2 83.6(5) 4_565 . . . ?
As1 N1 C1 C2 40.7(6) . . . . ?
Li1 N1 C1 C2 -117.8(6) . . . . ?
Li2 N1 C1 C2 151.4(8) 4_565 . . . ?
Li2 N1 C1 C2 -27.1(8) . . . . ?
As1 N1 C1 C3 -158.52(13) 4_565 . . . ?
As1 N1 C1 C3 158.52(13) . . . . ?
Li1 N1 C1 C3 0.0 . . . . ?
Li2 N1 C1 C3 -90.7(8) 4_565 . . . ?
Li2 N1 C1 C3 90.7(4) . . . . ?
As1 As1 N2 C4 -103.0(2) 4_565 . . . ?
N1 As1 N2 C4 -173.74(19) . . . . ?
Li2 As1 N2 C4 111.2(3) . . . . ?
C11 As1 N2 C4 79.9(3) . . . . ?
Se1 As1 N2 C4 -41.33(19) . . . . ?
Li2 As1 N2 C4 -130.5(6) 4_565 . . . ?
Li1 As1 N2 C4 166.3(2) . . . . ?
N1 As1 N2 As1 -70.76(9) . . . 4_565 ?
Li2 As1 N2 As1 -145.9(3) . . . 4_565 ?
C11 As1 N2 As1 -177.12(16) . . . 4_565 ?
Se1 As1 N2 As1 61.65(10) . . . 4_565 ?
Li2 As1 N2 As1 -27.5(5) 4_565 . . 4_565 ?
Li1 As1 N2 As1 -90.75(11) . . . 4_565 ?
As1 As1 N2 Li1 90.75(11) 4_565 . . . ?
N1 As1 N2 Li1 20.00(12) . . . . ?
Li2 As1 N2 Li1 -55.1(3) . . . . ?
C11 As1 N2 Li1 -86.37(19) . . . . ?
Se1 As1 N2 Li1 152.40(11) . . . . ?
Li2 As1 N2 Li1 63.2(5) 4_565 . . . ?
As1 As1 N2 Li2 145.9(3) 4_565 . . . ?
N1 As1 N2 Li2 75.1(3) . . . . ?
C11 As1 N2 Li2 -31.3(2) . . . . ?
Se1 As1 N2 Li2 -152.5(2) . . . . ?
Li2 As1 N2 Li2 118.3(7) 4_565 . . . ?
Li1 As1 N2 Li2 55.1(3) . . . . ?
As1 As1 N2 Li2 27.5(5) 4_565 . . 4_565 ?
N1 As1 N2 Li2 -43.2(5) . . . 4_565 ?
Li2 As1 N2 Li2 -118.3(7) . . . 4_565 ?
C11 As1 N2 Li2 -149.6(6) . . . 4_565 ?
Se1 As1 N2 Li2 89.2(5) . . . 4_565 ?
Li1 As1 N2 Li2 -63.2(5) . . . 4_565 ?
C7' Li1 N2 C4 46.4(9) 4_565 . . . ?
O1 Li1 N2 C4 -64.4(7) . . . . ?
O1 Li1 N2 C4 64.4(7) 4_565 . . . ?
O1' Li1 N2 C4 -75.6(6) . . . . ?
O1' Li1 N2 C4 75.6(6) 4_565 . . . ?
N1 Li1 N2 C4 180.000(2) . . . . ?
Li2 Li1 N2 C4 113.9(8) 4_565 . . . ?
Li2 Li1 N2 C4 -113.9(3) . . . . ?
As1 Li1 N2 C4 162.63(5) 4_565 . . . ?
As1 Li1 N2 C4 -162.63(5) . . . . ?
C7' Li1 N2 As1 -116.3(9) 4_565 . . 4_565 ?
O1 Li1 N2 As1 133.0(7) . . . 4_565 ?
O1 Li1 N2 As1 -98.2(7) 4_565 . . 4_565 ?
O1' Li1 N2 As1 121.8(6) . . . 4_565 ?
O1' Li1 N2 As1 -87.1(6) 4_565 . . 4_565 ?
N1 Li1 N2 As1 17.37(5) . . . 4_565 ?
Li2 Li1 N2 As1 -48.8(8) 4_565 . . 4_565 ?
Li2 Li1 N2 As1 83.5(3) . . . 4_565 ?
As1 Li1 N2 As1 34.74(11) . . . 4_565 ?
C7' Li1 N2 As1 -151.0(9) 4_565 . . . ?
O1 Li1 N2 As1 98.2(7) . . . . ?
O1 Li1 N2 As1 -133.0(7) 4_565 . . . ?
O1' Li1 N2 As1 87.1(6) . . . . ?
O1' Li1 N2 As1 -121.8(6) 4_565 . . . ?
N1 Li1 N2 As1 -17.37(5) . . . . ?
Li2 Li1 N2 As1 -83.5(8) 4_565 . . . ?
Li2 Li1 N2 As1 48.8(3) . . . . ?
As1 Li1 N2 As1 -34.74(11) 4_565 . . . ?
C7' Li1 N2 Li2 160.2(10) 4_565 . . . ?
O1 Li1 N2 Li2 49.5(7) . . . . ?
O1 Li1 N2 Li2 178.2(8) 4_565 . . . ?
O1' Li1 N2 Li2 38.3(6) . . . . ?
O1' Li1 N2 Li2 -170.6(7) 4_565 . . . ?
N1 Li1 N2 Li2 -66.1(3) . . . . ?
Li2 Li1 N2 Li2 -132.3(11) 4_565 . . . ?
As1 Li1 N2 Li2 -83.5(3) 4_565 . . . ?
As1 Li1 N2 Li2 -48.8(3) . . . . ?
C7' Li1 N2 Li2 -67.5(12) 4_565 . . 4_565 ?
O1 Li1 N2 Li2 -178.2(11) . . . 4_565 ?
O1 Li1 N2 Li2 -49.5(10) 4_565 . . 4_565 ?
O1' Li1 N2 Li2 170.6(10) . . . 4_565 ?
O1' Li1 N2 Li2 -38.3(9) 4_565 . . 4_565 ?
N1 Li1 N2 Li2 66.1(8) . . . 4_565 ?
Li2 Li1 N2 Li2 132.3(11) . . . 4_565 ?
As1 Li1 N2 Li2 48.8(8) 4_565 . . 4_565 ?
As1 Li1 N2 Li2 83.5(8) . . . 4_565 ?
As1 N2 C4 C6 42.8(6) 4_565 . . 4_565 ?
As1 N2 C4 C6 85.9(5) . . . 4_565 ?
Li1 N2 C4 C6 -115.7(6) . . . 4_565 ?
Li2 N2 C4 C6 155.1(6) . . . 4_565 ?
Li2 N2 C4 C6 -26.4(11) 4_565 . . 4_565 ?
As1 N2 C4 C6 -85.9(5) 4_565 . . . ?
As1 N2 C4 C6 -42.8(6) . . . . ?
Li1 N2 C4 C6 115.7(6) . . . . ?
Li2 N2 C4 C6 26.4(8) . . . . ?
Li2 N2 C4 C6 -155.1(9) 4_565 . . . ?
As1 N2 C4 C5 158.45(14) 4_565 . . . ?
As1 N2 C4 C5 -158.45(14) . . . . ?
Li1 N2 C4 C5 0.000(2) . . . . ?
Li2 N2 C4 C5 -89.2(4) . . . . ?
Li2 N2 C4 C5 89.2(8) 4_565 . . . ?
C7' Li1 O1 C7 98.8(19) 4_565 . . . ?
O1 Li1 O1 C7 90.3(17) 4_565 . . . ?
N2 Li1 O1 C7 -131.4(17) . . . . ?
O1' Li1 O1 C7 -98(2) . . . . ?
O1' Li1 O1 C7 93.7(18) 4_565 . . . ?
N1 Li1 O1 C7 -39(2) . . . . ?
Li2 Li1 O1 C7 69(14) 4_565 . . . ?
Li2 Li1 O1 C7 -88.1(18) . . . . ?
As1 Li1 O1 C7 -82(2) 4_565 . . . ?
As1 Li1 O1 C7 -84(2) . . . . ?
C7' Li1 O1 C10 -93.7(12) 4_565 . . . ?
O1 Li1 O1 C10 -102.2(14) 4_565 . . . ?
N2 Li1 O1 C10 36.1(14) . . . . ?
O1' Li1 O1 C10 69(2) . . . . ?
O1' Li1 O1 C10 -98.8(13) 4_565 . . . ?
N1 Li1 O1 C10 128.6(10) . . . . ?
Li2 Li1 O1 C10 -123(14) 4_565 . . . ?
Li2 Li1 O1 C10 79.4(12) . . . . ?
As1 Li1 O1 C10 85.8(13) 4_565 . . . ?
As1 Li1 O1 C10 83.5(11) . . . . ?
C10 O1 C7 C8 40(2) . . . . ?
Li1 O1 C7 C8 -151.9(12) . . . . ?
O1 C7 C8 C9 -40.4(15) . . . . ?
C7 C8 C9 C10 29.9(12) . . . . ?
C7 O1 C10 C9 -18.8(17) . . . . ?
Li1 O1 C10 C9 172.3(10) . . . . ?
C8 C9 C10 O1 -8.0(11) . . . . ?
C7' Li1 O1' C7' -1.5(9) 4_565 . . . ?
O1 Li1 O1' C7' -19(2) . . . . ?
O1 Li1 O1' C7' -9.5(15) 4_565 . . . ?
N2 Li1 O1' C7' 132.2(13) . . . . ?
O1' Li1 O1' C7' -3(2) 4_565 . . . ?
N1 Li1 O1' C7' -146.9(13) . . . . ?
Li2 Li1 O1' C7' 164(4) 4_565 . . . ?
Li2 Li1 O1' C7' 172.6(14) . . . . ?
As1 Li1 O1' C7' 172.8(13) 4_565 . . . ?
As1 Li1 O1' C7' 173.4(13) . . . . ?
C7' Li1 O1' C10' -21.7(18) 4_565 . . . ?
O1 Li1 O1' C10' -39(2) . . . . ?
O1 Li1 O1' C10' -29.7(18) 4_565 . . . ?
N2 Li1 O1' C10' 112.0(15) . . . . ?
O1' Li1 O1' C10' -24(2) 4_565 . . . ?
N1 Li1 O1' C10' -167.1(15) . . . . ?
Li2 Li1 O1' C10' 144(4) 4_565 . . . ?
Li2 Li1 O1' C10' 152.4(16) . . . . ?
As1 Li1 O1' C10' 152.6(15) 4_565 . . . ?
As1 Li1 O1' C10' 153.2(15) . . . . ?
C7' Li1 O1' Li2 -174.1(9) 4_565 . . . ?
O1 Li1 O1' Li2 168(2) . . . . ?
O1 Li1 O1' Li2 177.9(10) 4_565 . . . ?
N2 Li1 O1' Li2 -40.4(6) . . . . ?
O1' Li1 O1' Li2 -176.0(13) 4_565 . . . ?
N1 Li1 O1' Li2 40.5(6) . . . . ?
Li2 Li1 O1' Li2 -8(4) 4_565 . . . ?
As1 Li1 O1' Li2 0.2(7) 4_565 . . . ?
As1 Li1 O1' Li2 0.8(5) . . . . ?
C10' O1' C7' C8' -83(3) . . . . ?
Li1 O1' C7' C8' 121(2) . . . . ?
Li2 O1' C7' C8' 131(2) . . . . ?
O1' C7' C8' C9' 68(3) . . . . ?
C7' C8' C9' C10' 18(2) . . . . ?
C8' C9' C10' O1' -67(3) . . . . ?
C7' O1' C10' C9' 102(4) . . . . ?
Li1 O1' C10' C9' 129(3) . . . . ?
Li2 O1' C10' C9' -136(3) . . . . ?
As1 As1 C11 C12 135(3) 4_565 . . . ?
N1 As1 C11 C12 137.7(4) . . . . ?
N2 As1 C11 C12 -125.6(4) . . . . ?
Li2 As1 C11 C12 -168.6 . . . . ?
Se1 As1 C11 C12 5.2(4) . . . . ?
Li2 As1 C11 C12 -174.2(11) 4_565 . . . ?
Li1 As1 C11 C12 -173.4(4) . . . . ?
As1 As1 C11 C16 -44(3) 4_565 . . . ?
N1 As1 C11 C16 -40.8(5) . . . . ?
N2 As1 C11 C16 56.0(5) . . . . ?
Li2 As1 C11 C16 13.0(5) . . . . ?
Se1 As1 C11 C16 -173.2(4) . . . . ?
Li2 As1 C11 C16 7.3(17) 4_565 . . . ?
Li1 As1 C11 C16 8.2(5) . . . . ?
C16 C11 C12 C13 0.0 . . . . ?
As1 C11 C12 C13 -178.4(5) . . . . ?
C11 C12 C13 C14 0.0 . . . . ?
C12 C13 C14 C15 0.0 . . . . ?
C13 C14 C15 C16 0.0 . . . . ?
C14 C15 C16 C11 0.0 . . . . ?
C12 C11 C16 C15 0.0 . . . . ?
As1 C11 C16 C15 178.5(5) . . . . ?
As1 As1 Li2 O2 -173.5(2) 4_565 . . . ?
N1 As1 Li2 O2 136.3(5) . . . . ?
N2 As1 Li2 O2 -127.6(5) . . . . ?
C11 As1 Li2 O2 9.6(4) . . . . ?
Se1 As1 Li2 O2 -2.9(10) . . . . ?
Li2 As1 Li2 O2 -173.5(3) 4_565 . . . ?
Li1 As1 Li2 O2 -176.3(7) . . . . ?
As1 As1 Li2 O1' 4.4(13) 4_565 . . . ?
N1 As1 Li2 O1' -45.8(10) . . . . ?
N2 As1 Li2 O1' 50.3(10) . . . . ?
C11 As1 Li2 O1' -172.5(12) . . . . ?
Se1 As1 Li2 O1' 174.9(7) . . . . ?
Li2 As1 Li2 O1' 4.4(16) 4_565 . . . ?
Li1 As1 Li2 O1' 1.5(9) . . . . ?
As1 As1 Li2 N2 -45.9(4) 4_565 . . . ?
N1 As1 Li2 N2 -96.09(19) . . . . ?
C11 As1 Li2 N2 137.2(3) . . . . ?
Se1 As1 Li2 N2 124.6(5) . . . . ?
Li2 As1 Li2 N2 -45.9(8) 4_565 . . . ?
Li1 As1 Li2 N2 -48.7(4) . . . . ?
As1 As1 Li2 Li1 2.8(6) 4_565 . . . ?
N1 As1 Li2 Li1 -47.3(4) . . . . ?
N2 As1 Li2 Li1 48.7(4) . . . . ?
C11 As1 Li2 Li1 -174.1(5) . . . . ?
Se1 As1 Li2 Li1 173.4(5) . . . . ?
Li2 As1 Li2 Li1 2.8(10) 4_565 . . . ?
As1 As1 Li2 N1 50.2(4) 4_565 . . . ?
N2 As1 Li2 N1 96.09(19) . . . . ?
C11 As1 Li2 N1 -126.7(3) . . . . ?
Se1 As1 Li2 N1 -139.3(5) . . . . ?
Li2 As1 Li2 N1 50.2(8) 4_565 . . . ?
Li1 As1 Li2 N1 47.3(4) . . . . ?
N1 As1 Li2 As1 -50.2(4) . . . 4_565 ?
N2 As1 Li2 As1 45.9(4) . . . 4_565 ?
C11 As1 Li2 As1 -176.9(2) . . . 4_565 ?
Se1 As1 Li2 As1 170.6(9) . . . 4_565 ?
Li2 As1 Li2 As1 0.0(5) 4_565 . . 4_565 ?
Li1 As1 Li2 As1 -2.8(6) . . . 4_565 ?
As1 As1 Li2 Li2 0.0(5) 4_565 . . 4_565 ?
N1 As1 Li2 Li2 -50.2(8) . . . 4_565 ?
N2 As1 Li2 Li2 45.9(8) . . . 4_565 ?
C11 As1 Li2 Li2 -176.9(6) . . . 4_565 ?
Se1 As1 Li2 Li2 170.6(12) . . . 4_565 ?
Li1 As1 Li2 Li2 -2.8(10) . . . 4_565 ?
C7' O1' Li2 As1 -13(3) . . . . ?
C10' O1' Li2 As1 -109(4) . . . . ?
Li1 O1' Li2 As1 -1.8(11) . . . . ?
C7' O1' Li2 O2 165(2) . . . . ?
C10' O1' Li2 O2 69(4) . . . . ?
Li1 O1' Li2 O2 176.1(7) . . . . ?
C7' O1' Li2 N2 25(2) . . . . ?
C10' O1' Li2 N2 -71(4) . . . . ?
Li1 O1' Li2 N2 36.2(5) . . . . ?
C7' O1' Li2 Li1 -11(2) . . . . ?
C10' O1' Li2 Li1 -107(4) . . . . ?
C7' O1' Li2 N1 -47(2) . . . . ?
C10' O1' Li2 N1 -142(4) . . . . ?
Li1 O1' Li2 N1 -35.5(5) . . . . ?
C7' O1' Li2 As1 -12(3) . . . 4_565 ?
C10' O1' Li2 As1 -107(4) . . . 4_565 ?
Li1 O1' Li2 As1 -0.3(7) . . . 4_565 ?
C7' O1' Li2 Li2 -10(2) . . . 4_565 ?
C10' O1' Li2 Li2 -106(4) . . . 4_565 ?
Li1 O1' Li2 Li2 1.4(6) . . . 4_565 ?
C4 N2 Li2 As1 -112.4(5) . . . . ?
As1 N2 Li2 As1 18.70(14) 4_565 . . . ?
Li1 N2 Li2 As1 113.8(4) . . . . ?
Li2 N2 Li2 As1 68.9(7) 4_565 . . . ?
C4 N2 Li2 O2 -27.2(9) . . . . ?
As1 N2 Li2 O2 103.8(6) 4_565 . . . ?
As1 N2 Li2 O2 85.1(5) . . . . ?
Li1 N2 Li2 O2 -161.1(8) . . . . ?
Li2 N2 Li2 O2 154.1(3) 4_565 . . . ?
C4 N2 Li2 O1' 96.4(6) . . . . ?
As1 N2 Li2 O1' -132.6(5) 4_565 . . . ?
As1 N2 Li2 O1' -151.3(6) . . . . ?
Li1 N2 Li2 O1' -37.5(5) . . . . ?
Li2 N2 Li2 O1' -82.3(10) 4_565 . . . ?
C4 N2 Li2 Li1 133.9(6) . . . . ?
As1 N2 Li2 Li1 -95.1(4) 4_565 . . . ?
As1 N2 Li2 Li1 -113.8(4) . . . . ?
Li2 N2 Li2 Li1 -44.8(9) 4_565 . . . ?
C4 N2 Li2 N1 -165.7(5) . . . . ?
As1 N2 Li2 N1 -34.65(19) 4_565 . . . ?
As1 N2 Li2 N1 -53.3(2) . . . . ?
Li1 N2 Li2 N1 60.4(4) . . . . ?
Li2 N2 Li2 N1 15.6(8) 4_565 . . . ?
C4 N2 Li2 As1 -131.1(6) . . . 4_565 ?
As1 N2 Li2 As1 -18.70(14) . . . 4_565 ?
Li1 N2 Li2 As1 95.1(4) . . . 4_565 ?
Li2 N2 Li2 As1 50.2(7) 4_565 . . 4_565 ?
C4 N2 Li2 Li2 178.7(10) . . . 4_565 ?
As1 N2 Li2 Li2 -50.2(7) 4_565 . . 4_565 ?
As1 N2 Li2 Li2 -68.9(7) . . . 4_565 ?
Li1 N2 Li2 Li2 44.8(9) . . . 4_565 ?
C7' Li1 Li2 As1 -162(3) 4_565 . . . ?
O1 Li1 Li2 As1 174.7(7) . . . . ?
O1 Li1 Li2 As1 153(10) 4_565 . . . ?
N2 Li1 Li2 As1 -46.4(3) . . . . ?
O1' Li1 Li2 As1 178.9(7) . . . . ?
O1' Li1 Li2 As1 -11(3) 4_565 . . . ?
N1 Li1 Li2 As1 43.0(3) . . . . ?
Li2 Li1 Li2 As1 -3.5(12) 4_565 . . . ?
As1 Li1 Li2 As1 -0.90(19) 4_565 . . . ?
C7' Li1 Li2 O2 5(4) 4_565 . . . ?
O1 Li1 Li2 O2 -18(2) . . . . ?
O1 Li1 Li2 O2 -39(12) 4_565 . . . ?
N2 Li1 Li2 O2 121(2) . . . . ?
O1' Li1 Li2 O2 -13(2) . . . . ?
O1' Li1 Li2 O2 157(2) 4_565 . . . ?
N1 Li1 Li2 O2 -149(2) . . . . ?
Li2 Li1 Li2 O2 164.2(13) 4_565 . . . ?
As1 Li1 Li2 O2 167(2) 4_565 . . . ?
As1 Li1 Li2 O2 168(2) . . . . ?
C7' Li1 Li2 O1' 19(3) 4_565 . . . ?
O1 Li1 Li2 O1' -4.1(8) . . . . ?
O1 Li1 Li2 O1' -25(10) 4_565 . . . ?
N2 Li1 Li2 O1' 134.7(7) . . . . ?
O1' Li1 Li2 O1' 170(3) 4_565 . . . ?
N1 Li1 Li2 O1' -135.9(6) . . . . ?
Li2 Li1 Li2 O1' 177.6(10) 4_565 . . . ?
As1 Li1 Li2 O1' -179.8(6) 4_565 . . . ?
As1 Li1 Li2 O1' -178.9(7) . . . . ?
C7' Li1 Li2 N2 -116(3) 4_565 . . . ?
O1 Li1 Li2 N2 -138.8(7) . . . . ?
O1 Li1 Li2 N2 -160(10) 4_565 . . . ?
O1' Li1 Li2 N2 -134.7(7) . . . . ?
O1' Li1 Li2 N2 35(3) 4_565 . . . ?
N1 Li1 Li2 N2 89.5(3) . . . . ?
Li2 Li1 Li2 N2 42.9(10) 4_565 . . . ?
As1 Li1 Li2 N2 45.53(19) 4_565 . . . ?
As1 Li1 Li2 N2 46.4(3) . . . . ?
C7' Li1 Li2 N1 155(3) 4_565 . . . ?
O1 Li1 Li2 N1 131.7(7) . . . . ?
O1 Li1 Li2 N1 110(10) 4_565 . . . ?
N2 Li1 Li2 N1 -89.5(3) . . . . ?
O1' Li1 Li2 N1 135.9(6) . . . . ?
O1' Li1 Li2 N1 -54(3) 4_565 . . . ?
Li2 Li1 Li2 N1 -46.6(10) 4_565 . . . ?
As1 Li1 Li2 N1 -43.92(19) 4_565 . . . ?
As1 Li1 Li2 N1 -43.0(3) . . . . ?
C7' Li1 Li2 As1 -162(3) 4_565 . . 4_565 ?
O1 Li1 Li2 As1 175.6(7) . . . 4_565 ?
O1 Li1 Li2 As1 154(10) 4_565 . . 4_565 ?
N2 Li1 Li2 As1 -45.5(2) . . . 4_565 ?
O1' Li1 Li2 As1 179.8(6) . . . 4_565 ?
O1' Li1 Li2 As1 -10(3) 4_565 . . 4_565 ?
N1 Li1 Li2 As1 43.92(19) . . . 4_565 ?
Li2 Li1 Li2 As1 -2.6(10) 4_565 . . 4_565 ?
As1 Li1 Li2 As1 0.90(19) . . . 4_565 ?
C7' Li1 Li2 Li2 -159(3) 4_565 . . 4_565 ?
O1 Li1 Li2 Li2 178.3(12) . . . 4_565 ?
O1 Li1 Li2 Li2 157(11) 4_565 . . 4_565 ?
N2 Li1 Li2 Li2 -42.9(10) . . . 4_565 ?
O1' Li1 Li2 Li2 -177.6(10) . . . 4_565 ?
O1' Li1 Li2 Li2 -7(2) 4_565 . . 4_565 ?
N1 Li1 Li2 Li2 46.6(10) . . . 4_565 ?
As1 Li1 Li2 Li2 2.6(10) 4_565 . . 4_565 ?
As1 Li1 Li2 Li2 3.5(12) . . . 4_565 ?
C1 N1 Li2 As1 107.7(5) . . . . ?
As1 N1 Li2 As1 -20.60(14) 4_565 . . . ?
Li1 N1 Li2 As1 -116.6(4) . . . . ?
Li2 N1 Li2 As1 -71.1(6) 4_565 . . . ?
C1 N1 Li2 O2 31.8(9) . . . . ?
As1 N1 Li2 O2 -96.5(6) 4_565 . . . ?
As1 N1 Li2 O2 -75.9(6) . . . . ?
Li1 N1 Li2 O2 167.5(8) . . . . ?
Li2 N1 Li2 O2 -147.0(3) 4_565 . . . ?
C1 N1 Li2 O1' -99.0(7) . . . . ?
As1 N1 Li2 O1' 132.7(5) 4_565 . . . ?
As1 N1 Li2 O1' 153.3(6) . . . . ?
Li1 N1 Li2 O1' 36.7(6) . . . . ?
Li2 N1 Li2 O1' 82.2(9) 4_565 . . . ?
C1 N1 Li2 N2 164.0(5) . . . . ?
As1 N1 Li2 N2 35.73(19) 4_565 . . . ?
As1 N1 Li2 N2 56.3(2) . . . . ?
Li1 N1 Li2 N2 -60.3(4) . . . . ?
Li2 N1 Li2 N2 -14.8(7) 4_565 . . . ?
C1 N1 Li2 Li1 -135.7(6) . . . . ?
As1 N1 Li2 Li1 96.0(4) 4_565 . . . ?
As1 N1 Li2 Li1 116.6(4) . . . . ?
Li2 N1 Li2 Li1 45.5(8) 4_565 . . . ?
C1 N1 Li2 As1 128.3(6) . . . 4_565 ?
As1 N1 Li2 As1 20.60(14) . . . 4_565 ?
Li1 N1 Li2 As1 -96.0(4) . . . 4_565 ?
Li2 N1 Li2 As1 -50.5(6) 4_565 . . 4_565 ?
C1 N1 Li2 Li2 178.8(9) . . . 4_565 ?
As1 N1 Li2 Li2 50.5(6) 4_565 . . 4_565 ?
As1 N1 Li2 Li2 71.1(6) . . . 4_565 ?
Li1 N1 Li2 Li2 -45.5(8) . . . 4_565 ?
As1 Li2 O2 C20 -150.8(12) . . . . ?
O1' Li2 O2 C20 30.6(15) . . . . ?
N2 Li2 O2 C20 151.8(12) . . . . ?
Li1 Li2 O2 C20 42(3) . . . . ?
N1 Li2 O2 C20 -98.5(13) . . . . ?
As1 Li2 O2 C20 -153.2(12) 4_565 . . . ?
Li2 Li2 O2 C20 -164.3(14) 4_565 . . . ?
As1 Li2 O2 C17 11.2(5) . . . . ?
O1' Li2 O2 C17 -167.4(6) . . . . ?
N2 Li2 O2 C17 -46.3(7) . . . . ?
Li1 Li2 O2 C17 -156(2) . . . . ?
N1 Li2 O2 C17 63.5(7) . . . . ?
As1 Li2 O2 C17 8.8(6) 4_565 . . . ?
Li2 Li2 O2 C17 -2.3 4_565 . . . ?
C20 O2 C17 C18 23.7(16) . . . . ?
Li2 O2 C17 C18 -140.8(13) . . . . ?
O2 C17 C18 C19 -36.0(15) . . . . ?
C17 C18 C19 C20 35.6(18) . . . . ?
C17 O2 C20 C19 -1.0(17) . . . . ?
Li2 O2 C20 C19 162.2(11) . . . . ?
C18 C19 C20 O2 -21(2) . . . . ?
